data_2229495
loop_
_publ_author_name
'Zhang, Yi'
'Zhao, Min-Min'

_publ_section_title
;
 4-Iodoanilinium perchlorate 18-crown-6 clathrate
;
_journal_coeditor_code RZ2549
_journal_issue 3
_journal_name_full 'Acta Crystallographica Section E'
_journal_page_first o596
_journal_paper_doi 10.1107/S1600536811004260
_journal_volume 67
_journal_year 2011
_chemical_formula_iupac 'C6 H7 I N +, Cl O4 -, C12 H24 O6'
_chemical_formula_moiety 'C6 H7 I N +, Cl O4 -, C12 H24 O6'
_chemical_formula_sum 'C18 H31 Cl I N O10'
_chemical_formula_weight 583.79
_chemical_name_systematic
;
4-iodoanilinium perchlorate--18-crown-6 (1/1)
;
_space_group_IT_number 62
_symmetry_cell_setting orthorhombic
_symmetry_space_group_name_Hall '-P 2ac 2n'
_symmetry_space_group_name_H-M 'P n m a'
_atom_sites_solution_hydrogens geom
_atom_sites_solution_primary direct
_atom_sites_solution_secondary difmap
_audit_creation_method SHELXL-97
_cell_angle_alpha 90.00
_cell_angle_beta 90.00
_cell_angle_gamma 90.00
_cell_formula_units_Z 4
_cell_length_a 15.8805(11)
_cell_length_b 11.3878(11)
_cell_length_c 12.6754(8)
_cell_measurement_reflns_used 17071
_cell_measurement_temperature 93(2)
_cell_measurement_theta_max 27.80
_cell_measurement_theta_min 3.185
_cell_volume 2292.3(3)
_computing_cell_refinement '<i>CrystalClear</i> (Rigaku, 2005)'
_computing_data_collection '<i>CrystalClear</i> (Rigaku, 2005)'
_computing_data_reduction '<i>CrystalClear</i> (Rigaku, 2005)'
_computing_molecular_graphics '<i>SHELXTL</i> (Sheldrick, 2008)'
_computing_publication_material '<i>SHELXTL</i> (Sheldrick, 2008)'
_computing_structure_refinement '<i>SHELXL97</i> (Sheldrick, 2008)'
_computing_structure_solution '<i>SHELXS97</i> (Sheldrick, 2008)'
_diffrn_ambient_temperature 93(2)
_diffrn_detector_area_resol_mean 13.6612
_diffrn_measured_fraction_theta_full 0.998
_diffrn_measured_fraction_theta_max 0.998
_diffrn_measurement_device_type 'Rigaku SCXmini'
_diffrn_measurement_method CCD_Profile_fitting
_diffrn_radiation_monochromator graphite
_diffrn_radiation_source 'fine-focus sealed tube'
_diffrn_radiation_type MoK\a
_diffrn_radiation_wavelength 0.71073
_diffrn_reflns_av_R_equivalents 0.0339
_diffrn_reflns_av_sigmaI/netI 0.0169
_diffrn_reflns_limit_h_max 20
_diffrn_reflns_limit_h_min -20
_diffrn_reflns_limit_k_max 14
_diffrn_reflns_limit_k_min -14
_diffrn_reflns_limit_l_max 16
_diffrn_reflns_limit_l_min -16
_diffrn_reflns_number 24048
_diffrn_reflns_theta_full 27.45
_diffrn_reflns_theta_max 27.45
_diffrn_reflns_theta_min 2.06
_diffrn_standards_number 0
_exptl_absorpt_coefficient_mu 1.567
_exptl_absorpt_correction_T_max 0.731
_exptl_absorpt_correction_T_min 0.575
_exptl_absorpt_correction_type multi-scan
_exptl_absorpt_process_details '(<i>CrystalClear</i>; Rigaku, 2005)'
_exptl_crystal_colour colourless
_exptl_crystal_density_diffrn 1.692
_exptl_crystal_density_method 'not measured'
_exptl_crystal_description Prism
_exptl_crystal_F_000 1184
_exptl_crystal_size_max 0.4000
_exptl_crystal_size_mid 0.3000
_exptl_crystal_size_min 0.2000
_refine_diff_density_max 0.808
_refine_diff_density_min -0.650
_refine_ls_extinction_method none
_refine_ls_goodness_of_fit_ref 1.113
_refine_ls_hydrogen_treatment constr
_refine_ls_matrix_type full
_refine_ls_number_parameters 154
_refine_ls_number_reflns 2755
_refine_ls_number_restraints 0
_refine_ls_restrained_S_all 1.113
_refine_ls_R_factor_all 0.0278
_refine_ls_R_factor_gt 0.0244
_refine_ls_shift/su_max 0.000
_refine_ls_shift/su_mean 0.000
_refine_ls_structure_factor_coef Fsqd
_refine_ls_weighting_details 'calc w=1/[\s^2^(Fo^2^)+(0.0591P)^2^+1.2714P] where P=(Fo^2^+2Fc^2^)/3'
_refine_ls_weighting_scheme calc
_refine_ls_wR_factor_gt 0.0787
_refine_ls_wR_factor_ref 0.0929
_reflns_number_gt 2611
_reflns_number_total 2755
_reflns_threshold_expression I>2sigma(I)
_cod_data_source_file rz2549.cif
_cod_data_source_block I
_cod_database_code 2229495
_cod_database_fobs_code 2229495

loop_
_symmetry_equiv_pos_as_xyz
'x, y, z'
'-x+1/2, -y, z+1/2'
'x+1/2, -y+1/2, -z+1/2'
'-x, y+1/2, -z'
'-x, -y, -z'
'x-1/2, y, -z-1/2'
'-x-1/2, y-1/2, z-1/2'
'x, -y-1/2, z'

loop_
_atom_site_type_symbol
_atom_site_label
_atom_site_fract_x
_atom_site_fract_y
_atom_site_fract_z
_atom_site_U_iso_or_equiv
_atom_site_adp_type
_atom_site_calc_flag
_atom_site_refinement_flags
_atom_site_occupancy
_atom_site_disorder_assembly
_atom_site_disorder_group
I I1 1.020717(13) 0.7500 0.497027(14) 0.01781(10) Uani d S 1 . .
N N2 0.69020(16) 0.7500 0.21864(19) 0.0118(5) Uani d S 1 . .
H H2A 0.6919 0.6850 0.1782 0.018 Uiso d R 1 . .
H H2C 0.6440 0.7500 0.2599 0.018 Uiso d SR 1 . .
C C25 0.87428(14) 0.6439(2) 0.37576(16) 0.0155(4) Uani d . 1 . .
H H25A 0.8994 0.5711 0.3975 0.019 Uiso d R 1 . .
C C26 0.80150(13) 0.64394(18) 0.31502(16) 0.0141(4) Uani d . 1 . .
H H26A 0.7757 0.5713 0.2941 0.017 Uiso d R 1 . .
C C27 0.76611(18) 0.7500 0.2846(2) 0.0116(5) Uani d S 1 . .
C C30 0.91063(18) 0.7500 0.4050(2) 0.0146(6) Uani d S 1 . .
O O4 0.79657(9) 0.45595(13) 0.59043(12) 0.0152(3) Uani d . 1 . .
O O5 0.70915(15) 0.2500 0.52965(18) 0.0158(4) Uani d S 1 . .
C C6 0.81605(14) 0.56511(19) 0.64275(17) 0.0160(4) Uani d . 1 . .
H H6A 0.7730 0.5830 0.6947 0.019 Uiso d R 1 . .
H H6B 0.8177 0.6286 0.5917 0.019 Uiso d R 1 . .
C C7 0.71692(14) 0.4594(2) 0.53731(19) 0.0176(5) Uani d . 1 . .
H H7A 0.7124 0.5309 0.4961 0.021 Uiso d R 1 . .
H H7B 0.6715 0.4584 0.5885 0.021 Uiso d R 1 . .
C C8 0.71071(15) 0.3540(2) 0.46600(18) 0.0182(5) Uani d . 1 . .
H H8A 0.6598 0.3587 0.4239 0.022 Uiso d R 1 . .
H H8B 0.7586 0.3518 0.4186 0.022 Uiso d R 1 . .
O O1 0.89363(9) 0.46966(13) 0.78008(12) 0.0141(3) Uani d . 1 . .
O O2 0.95815(15) 0.2500 0.84574(18) 0.0137(4) Uani d S 1 . .
C C1 0.97204(13) 0.4574(2) 0.83409(18) 0.0155(4) Uani d . 1 . .
H H1A 0.9841 0.5282 0.8739 0.019 Uiso d R 1 . .
H H1B 1.0171 0.4456 0.7835 0.019 Uiso d R 1 . .
C C2 0.96711(14) 0.35433(19) 0.90738(17) 0.0150(4) Uani d . 1 . .
H H2D 1.0178 0.3498 0.9499 0.018 Uiso d R 1 . .
H H2E 0.9193 0.3629 0.9543 0.018 Uiso d R 1 . .
Cl Cl1 0.60734(4) 0.7500 0.70231(5) 0.01306(16) Uani d S 1 . .
O O17 0.62206(10) 0.64643(15) 0.76547(13) 0.0230(4) Uani d . 1 . .
O O21 0.52124(13) 0.7500 0.6644(2) 0.0173(5) Uani d S 1 . .
O O22 0.66395(14) 0.7500 0.61313(17) 0.0179(5) Uani d S 1 . .
C C5 0.90019(14) 0.55317(19) 0.69569(17) 0.0157(4) Uani d . 1 . .
H H5A 0.9419 0.5269 0.6450 0.019 Uiso d R 1 . .
H H5B 0.9179 0.6287 0.7233 0.019 Uiso d R 1 . .

loop_
_atom_site_aniso_label
_atom_site_aniso_U_11
_atom_site_aniso_U_22
_atom_site_aniso_U_33
_atom_site_aniso_U_12
_atom_site_aniso_U_13
_atom_site_aniso_U_23
I1 0.01152(15) 0.02558(16) 0.01632(15) 0.000 -0.00231(6) 0.000
N2 0.0115(11) 0.0107(11) 0.0132(11) 0.000 0.0000(10) 0.000
C25 0.0162(10) 0.0170(10) 0.0135(9) 0.0027(8) 0.0001(8) 0.0020(8)
C26 0.0154(10) 0.0123(10) 0.0145(10) -0.0008(8) 0.0009(8) -0.0015(8)
C27 0.0095(13) 0.0148(14) 0.0104(13) 0.000 0.0009(11) 0.000
C30 0.0101(13) 0.0228(15) 0.0108(13) 0.000 0.0019(11) 0.000
O4 0.0136(7) 0.0131(7) 0.0189(7) 0.0020(6) -0.0022(6) 0.0007(6)
O5 0.0195(11) 0.0148(11) 0.0131(10) 0.000 -0.0012(9) 0.000
C6 0.0195(10) 0.0107(10) 0.0177(10) 0.0017(8) 0.0015(9) 0.0025(8)
C7 0.0152(10) 0.0195(11) 0.0180(11) 0.0027(8) -0.0034(9) 0.0037(9)
C8 0.0181(11) 0.0235(12) 0.0128(10) 0.0002(9) -0.0026(9) 0.0047(9)
O1 0.0130(7) 0.0137(7) 0.0156(7) -0.0019(5) -0.0003(6) 0.0031(6)
O2 0.0184(10) 0.0099(10) 0.0128(10) 0.000 -0.0013(9) 0.000
C1 0.0137(10) 0.0138(11) 0.0189(11) -0.0020(8) -0.0009(8) -0.0013(8)
C2 0.0158(10) 0.0142(10) 0.0151(10) 0.0002(8) -0.0015(8) -0.0027(8)
Cl1 0.0118(3) 0.0126(3) 0.0148(3) 0.000 0.0005(3) 0.000
O17 0.0210(8) 0.0224(9) 0.0257(9) 0.0028(7) 0.0004(7) 0.0111(7)
O21 0.0116(11) 0.0177(12) 0.0225(13) 0.000 -0.0016(8) 0.000
O22 0.0154(11) 0.0215(11) 0.0169(11) 0.000 0.0053(9) 0.000
C5 0.0188(10) 0.0120(10) 0.0163(10) -0.0030(8) 0.0027(8) 0.0021(8)

loop_
_atom_type_symbol
_atom_type_description
_atom_type_scat_dispersion_real
_atom_type_scat_dispersion_imag
_atom_type_scat_source
C C 0.0033 0.0016 'International Tables Vol C Tables 4.2.6.8 and 6.1.1.4'
Cl Cl 0.1484 0.1585 'International Tables Vol C Tables 4.2.6.8 and 6.1.1.4'
I I -0.4742 1.8119 'International Tables Vol C Tables 4.2.6.8 and 6.1.1.4'
N N 0.0061 0.0033 'International Tables Vol C Tables 4.2.6.8 and 6.1.1.4'
O O 0.0106 0.0060 'International Tables Vol C Tables 4.2.6.8 and 6.1.1.4'
H H 0.0000 0.0000 'International Tables Vol C Tables 4.2.6.8 and 6.1.1.4'

loop_
_geom_angle_atom_site_label_1
_geom_angle_atom_site_label_2
_geom_angle_atom_site_label_3
_geom_angle_site_symmetry_1
_geom_angle_site_symmetry_3
_geom_angle
_geom_angle_publ_flag
C27 N2 H2A . . 107.4 ?
C27 N2 H2C . . 109.7 ?
H2A N2 H2C . . 110.8 ?
C26 C25 C30 . . 119.5(2) ?
C26 C25 H25A . . 120.4 ?
C30 C25 H25A . . 120.1 ?
C27 C26 C25 . . 119.5(2) ?
C27 C26 H26A . . 120.0 ?
C25 C26 H26A . . 120.5 ?
C26 C27 C26 8_575 . 121.1(3) ?
C26 C27 N2 8_575 . 119.44(13) ?
C26 C27 N2 . . 119.44(14) ?
C25 C30 C25 . 8_575 120.9(3) ?
C25 C30 I1 . . 119.56(14) ?
C25 C30 I1 8_575 . 119.56(14) ?
C7 O4 C6 . . 112.42(16) ?
C8 O5 C8 8_565 . 111.4(2) ?
O4 C6 C5 . . 108.56(17) ?
O4 C6 H6A . . 110.0 ?
C5 C6 H6A . . 110.0 ?
O4 C6 H6B . . 110.0 ?
C5 C6 H6B . . 110.0 ?
H6A C6 H6B . . 108.4 ?
O4 C7 C8 . . 108.52(18) ?
O4 C7 H7A . . 110.0 ?
C8 C7 H7A . . 109.9 ?
O4 C7 H7B . . 110.0 ?
C8 C7 H7B . . 110.0 ?
H7A C7 H7B . . 108.4 ?
O5 C8 C7 . . 108.78(18) ?
O5 C8 H8A . . 109.9 ?
C7 C8 H8A . . 110.0 ?
O5 C8 H8B . . 109.9 ?
C7 C8 H8B . . 109.9 ?
H8A C8 H8B . . 108.3 ?
C1 O1 C5 . . 111.03(16) ?
C2 O2 C2 . 8_565 112.5(2) ?
O1 C1 C2 . . 109.15(17) ?
O1 C1 H1A . . 109.9 ?
C2 C1 H1A . . 109.8 ?
O1 C1 H1B . . 109.9 ?
C2 C1 H1B . . 109.8 ?
H1A C1 H1B . . 108.3 ?
O2 C2 C1 . . 108.51(18) ?
O2 C2 H2D . . 110.0 ?
C1 C2 H2D . . 110.0 ?
O2 C2 H2E . . 110.0 ?
C1 C2 H2E . . 110.0 ?
H2D C2 H2E . . 108.4 ?
O22 Cl1 O17 . 8_575 109.46(9) ?
O22 Cl1 O17 . . 109.46(9) ?
O17 Cl1 O17 8_575 . 109.47(15) ?
O22 Cl1 O21 . . 109.14(14) ?
O17 Cl1 O21 8_575 . 109.65(9) ?
O17 Cl1 O21 . . 109.65(9) ?
O1 C5 C6 . . 109.19(17) ?
O1 C5 H5A . . 109.8 ?
C6 C5 H5A . . 109.9 ?
O1 C5 H5B . . 109.9 ?
C6 C5 H5B . . 109.8 ?
H5A C5 H5B . . 108.3 ?

loop_
_geom_bond_atom_site_label_1
_geom_bond_atom_site_label_2
_geom_bond_site_symmetry_2
_geom_bond_distance
_geom_bond_publ_flag
I1 C30 . 2.102(3) ?
N2 C27 . 1.467(4) ?
N2 H2A . 0.9002 ?
N2 H2C . 0.9006 ?
C25 C26 . 1.389(3) ?
C25 C30 . 1.390(3) ?
C25 H25A . 0.9599 ?
C26 C27 . 1.387(3) ?
C26 H26A . 0.9601 ?
C27 C26 8_575 1.387(3) ?
C30 C25 8_575 1.390(3) ?
O4 C7 . 1.433(3) ?
O4 C6 . 1.443(3) ?
O5 C8 8_565 1.433(3) ?
O5 C8 . 1.433(3) ?
C6 C5 . 1.501(3) ?
C6 H6A . 0.9700 ?
C6 H6B . 0.9701 ?
C7 C8 . 1.506(3) ?
C7 H7A . 0.9700 ?
C7 H7B . 0.9702 ?
C8 H8A . 0.9700 ?
C8 H8B . 0.9700 ?
O1 C1 . 1.428(3) ?
O1 C5 . 1.435(2) ?
O2 C2 . 1.429(2) ?
O2 C2 8_565 1.429(2) ?
C1 C2 . 1.499(3) ?
C1 H1A . 0.9699 ?
C1 H1B . 0.9700 ?
C2 H2D . 0.9701 ?
C2 H2E . 0.9701 ?
Cl1 O22 . 1.444(2) ?
Cl1 O17 8_575 1.4445(16) ?
Cl1 O17 . 1.4445(16) ?
Cl1 O21 . 1.449(2) ?
C5 H5A . 0.9701 ?
C5 H5B . 0.9700 ?

loop_
_geom_hbond_atom_site_label_D
_geom_hbond_atom_site_label_H
_geom_hbond_atom_site_label_A
_geom_hbond_site_symmetry_A
_geom_hbond_distance_DH
_geom_hbond_distance_HA
_geom_hbond_distance_DA
_geom_hbond_angle_DHA
N2 H2A O4 2_664 0.90 1.96 2.861(2) 176
N2 H2C O2 2_664 0.90 1.95 2.854(3) 178
